data_2022921
loop_
_publ_author_name
'N&#xe4;ther, Christian'
'M&#xfc;ller-Meinhard, Asmus'
'Jess, Inke'

_publ_section_title
;
 Synthesis, crystal structure and thermal properties of
 poly[[&#x3bc;-1,2-bis-(pyridin-4-yl)ethene-&#x3ba;<sup>2</sup><i>N</i>:<i>N</i>'-&#x3bc;-bromido-copper(I)]
 1,2-bis-(pyridin-4-yl)ethene 0.25-solvate].
;
_journal_coeditor_code HB8078
_journal_issue 'Pt 11'
_journal_name_full 'Acta crystallographica. Section E, Crystallographic communications'
_journal_page_first 1028
_journal_page_last 1032
_journal_paper_doi 10.1107/S205698902300885X
_journal_volume 79
_journal_year 2023
_chemical_formula_iupac '[Cu Br (C12 H10 N2)], 0.25C12 H10 N2'
_chemical_formula_moiety 'C12 H10 Br Cu N2, 0.25(C12 H10 N2)'
_chemical_formula_sum 'C15 H12.5 Br Cu N2.5'
_chemical_formula_weight 370.72
_chemical_name_systematic
'Poly[[\m-1,2-bis(pyridin-4-yl)ethene-\k^2^<i>N</i>:<i>N</i>'-\m-bromido-copper(I)] 1,2-bis(pyridin-4-yl)ethene 0.25-solvate]'
_space_group_crystal_system triclinic
_space_group_IT_number 2
_space_group_name_Hall '-P 1'
_space_group_name_H-M_alt 'P -1'
_atom_sites_solution_hydrogens geom
_atom_sites_solution_primary dual
_audit_creation_method
;
Olex2 1.3-ac4
(compiled 2020.11.27 svn.r5f609507 for Rigaku Oxford Diffraction, GUI svn.r6214)
;
_cell_angle_alpha 72.143(2)
_cell_angle_beta 73.252(3)
_cell_angle_gamma 68.004(2)
_cell_formula_units_Z 2
_cell_length_a 7.7421(2)
_cell_length_b 10.1612(2)
_cell_length_c 10.1749(3)
_cell_measurement_reflns_used 12191
_cell_measurement_temperature 100.1(3)
_cell_measurement_theta_max 77.9110
_cell_measurement_theta_min 4.6700
_cell_volume 692.67(3)
_computing_cell_refinement
;
CrysAlisPro 1.171.42.90a (Rigaku OD, 2023)
;
_computing_data_collection
;
CrysAlisPro 1.171.42.90a (Rigaku OD, 2023)
;
_computing_data_reduction
;
CrysAlisPro 1.171.42.90a (Rigaku OD, 2023)
;
_computing_molecular_graphics
;
DIAMOND (Brandenburg & Putz, 1999)
;
_computing_publication_material
;
Publcif (Westrip, 2010)
;
_computing_structure_refinement
;
<i>SHELXL2016/6</i> (Sheldrick, 2015b)
;
_computing_structure_solution
;
<i>SHELXT2014/5</i> (Sheldrick, 2015a)
;
_diffrn_ambient_temperature 100.1(3)
_diffrn_detector 'Hybrid Pixel Array Detector'
_diffrn_detector_area_resol_mean 10.0000
_diffrn_measured_fraction_theta_full 0.992
_diffrn_measured_fraction_theta_max 0.967
_diffrn_measurement_device 'four-circle diffractometer'
_diffrn_measurement_device_type 'XtaLAB Synergy, Dualflex, HyPix'
_diffrn_measurement_method '\w scans'
_diffrn_radiation_monochromator mirror
_diffrn_radiation_probe x-ray
_diffrn_radiation_type 'Cu K\a'
_diffrn_radiation_wavelength 1.54184
_diffrn_reflns_av_R_equivalents 0.0233
_diffrn_reflns_av_unetI/netI 0.0119
_diffrn_reflns_limit_h_max 9
_diffrn_reflns_limit_h_min -9
_diffrn_reflns_limit_k_max 12
_diffrn_reflns_limit_k_min -12
_diffrn_reflns_limit_l_max 10
_diffrn_reflns_limit_l_min -12
_diffrn_reflns_number 15373
_diffrn_reflns_theta_full 67.684
_diffrn_reflns_theta_max 80.060
_diffrn_reflns_theta_min 4.657
_diffrn_source 'micro-focus sealed X-ray tube'
_exptl_absorpt_coefficient_mu 5.503
_exptl_absorpt_correction_T_max 1.00000
_exptl_absorpt_correction_T_min 0.68550
_exptl_absorpt_correction_type multi-scan
_exptl_absorpt_process_details
;
(CrysalisPro; Rigaku OD, 2023)
;
_exptl_crystal_colour red
_exptl_crystal_density_diffrn 1.780
_exptl_crystal_description block
_exptl_crystal_F_000 368
_exptl_crystal_size_max 0.16
_exptl_crystal_size_mid 0.10
_exptl_crystal_size_min 0.08
_refine_diff_density_max 0.601
_refine_diff_density_min -0.619
_refine_ls_extinction_method none
_refine_ls_goodness_of_fit_ref 1.085
_refine_ls_hydrogen_treatment constr
_refine_ls_matrix_type full
_refine_ls_number_parameters 217
_refine_ls_number_reflns 2913
_refine_ls_number_restraints 16
_refine_ls_restrained_S_all 1.085
_refine_ls_R_factor_all 0.0296
_refine_ls_R_factor_gt 0.0293
_refine_ls_shift/su_max 0.001
_refine_ls_shift/su_mean 0.000
_refine_ls_structure_factor_coef Fsqd
_refine_ls_weighting_details 'w=1/[\s^2^(Fo^2^)+(0.0325P)^2^+1.2491P] where P=(Fo^2^+2Fc^2^)/3'
_refine_ls_weighting_scheme calc
_refine_ls_wR_factor_gt 0.0753
_refine_ls_wR_factor_ref 0.0755
_reflns_number_gt 2872
_reflns_number_total 2913
_reflns_threshold_expression 'I > 2\s(I)'
_cod_data_source_file hb8078sup1.cif
_cod_data_source_block I
_cod_depositor_comments 'Adding full bibliography for 2022921.cif.'
_cod_original_cell_volume 692.68(4)
_cod_original_formula_sum 'C15 H12.5 Br Cu N2.50'
_cod_database_code 2022921
_cod_database_fobs_code 2022921
_shelx_space_group_comment
;
The symmetry employed for this shelxl refinement is uniquely defined
by the following loop, which should always be used as a source of
symmetry information in preference to the above space-group names.
They are only intended as comments.
;

loop_
_space_group_symop_operation_xyz
'x, y, z'
'-x, -y, -z'

loop_
_atom_site_type_symbol
_atom_site_label
_atom_site_fract_x
_atom_site_fract_y
_atom_site_fract_z
_atom_site_U_iso_or_equiv
_atom_site_adp_type
_atom_site_calc_flag
_atom_site_occupancy
_atom_site_disorder_assembly
_atom_site_disorder_group
Cu Cu1 0.10927(5) 0.86193(5) 0.40925(4) 0.03213(12) Uani d 1 . .
Br Br1 -0.08547(4) 0.86001(3) 0.65801(3) 0.02641(9) Uani d 1 . .
N N1 -0.0555(3) 0.8695(3) 0.2873(2) 0.0281(5) Uani d 1 . .
C C1 0.0113(5) 0.8330(6) 0.1631(4) 0.0727(16) Uani d 1 . .
H H1 0.143170 0.783182 0.139491 0.087 Uiso calc 1 . .
C C2 -0.1003(5) 0.8634(7) 0.0665(4) 0.0795(17) Uani d 1 . .
H H2 -0.044548 0.834750 -0.020707 0.095 Uiso calc 1 . .
C C3 -0.2928(4) 0.9353(3) 0.0968(3) 0.0311(6) Uani d 1 . .
C C4 -0.3642(4) 0.9700(3) 0.2276(3) 0.0253(5) Uani d 1 . .
H H4 -0.496090 1.017358 0.255058 0.030 Uiso calc 1 . .
C C5 -0.2425(4) 0.9356(3) 0.3180(3) 0.0244(5) Uani d 1 . .
H H5 -0.294996 0.960275 0.407184 0.029 Uiso calc 1 . .
C C6 -0.4080(4) 0.9702(3) -0.0088(3) 0.0329(6) Uani d 1 . .
H H6 -0.342795 0.947368 -0.097537 0.039 Uiso calc 1 . .
N N11 0.3736(3) 0.7409(2) 0.4259(2) 0.0234(4) Uani d 1 . .
C C11 0.4923(4) 0.6648(3) 0.3305(3) 0.0269(5) Uani d 1 . .
H H11 0.445587 0.666766 0.252948 0.032 Uiso calc 1 . .
C C12 0.6785(4) 0.5838(3) 0.3389(3) 0.0284(5) Uani d 1 . .
H H12 0.755308 0.529594 0.269785 0.034 Uiso calc 1 . .
C C13 0.7539(3) 0.5816(3) 0.4487(3) 0.0242(5) Uani d 1 . .
C C14 0.6307(4) 0.6606(3) 0.5484(3) 0.0261(5) Uani d 1 . .
H H14 0.674801 0.662599 0.625570 0.031 Uiso calc 1 . .
C C15 0.4447(3) 0.7359(3) 0.5344(3) 0.0258(5) Uani d 1 . .
H H15 0.362545 0.786845 0.604744 0.031 Uiso calc 1 . .
C C16 0.9534(4) 0.4976(3) 0.4555(3) 0.0266(5) Uani d 1 . .
H H16 1.020879 0.435330 0.391822 0.032 Uiso calc 1 . .
N N21 0.3823(9) 0.5175(8) -0.0098(6) 0.0499(14) Uani d 0.5 A .
C C21 0.493(2) 0.4013(17) 0.062(3) 0.051(4) Uani d 0.5 . .
H H21 0.443905 0.323171 0.111592 0.061 Uiso calc 0.5 . .
C C22 0.6762(13) 0.3836(8) 0.0708(7) 0.0514(19) Uani d 0.5 A .
H H22 0.748525 0.295564 0.123189 0.062 Uiso calc 0.5 . .
C C23 0.7524(10) 0.4965(8) 0.0020(7) 0.0494(17) Uani d 0.5 . .
C C24 0.6363(12) 0.6207(7) -0.0705(7) 0.0495(18) Uani d 0.5 A .
H H24 0.680607 0.701567 -0.119425 0.059 Uiso calc 0.5 . .
C C25 0.455(2) 0.6270(18) -0.071(3) 0.044(3) Uani d 0.5 . .
H H25 0.377125 0.715220 -0.119266 0.052 Uiso calc 0.5 A .
C C26 0.9471(15) 0.4575(12) 0.0265(10) 0.0280(18) Uani d 0.3 A 1
H H26 0.997754 0.365000 0.084446 0.034 Uiso calc 0.3 A 1
C C26' 0.930(3) 0.546(2) -0.0285(15) 0.038(4) Uani d 0.2 A 2
H H26' 0.934250 0.638394 -0.085763 0.045 Uiso calc 0.2 A 2

loop_
_atom_site_aniso_label
_atom_site_aniso_U_11
_atom_site_aniso_U_22
_atom_site_aniso_U_33
_atom_site_aniso_U_12
_atom_site_aniso_U_13
_atom_site_aniso_U_23
Cu1 0.0218(2) 0.0507(3) 0.0213(2) -0.00529(17) -0.00852(15) -0.00798(17)
Br1 0.02694(14) 0.02953(15) 0.01730(14) -0.00214(10) -0.00306(10) -0.00738(10)
N1 0.0224(10) 0.0430(13) 0.0183(11) -0.0073(9) -0.0066(8) -0.0076(9)
C1 0.0211(14) 0.156(5) 0.0325(19) 0.005(2) -0.0076(13) -0.049(2)
C2 0.0277(16) 0.170(5) 0.0333(19) 0.006(2) -0.0089(14) -0.055(3)
C3 0.0258(13) 0.0462(16) 0.0215(13) -0.0083(11) -0.0067(10) -0.0096(11)
C4 0.0238(12) 0.0261(12) 0.0248(13) -0.0044(9) -0.0073(9) -0.0062(10)
C5 0.0269(12) 0.0240(11) 0.0227(12) -0.0050(9) -0.0071(9) -0.0075(9)
C6 0.0273(13) 0.0525(17) 0.0200(13) -0.0077(11) -0.0053(10) -0.0153(12)
N11 0.0221(10) 0.0265(10) 0.0212(10) -0.0063(8) -0.0053(8) -0.0057(8)
C11 0.0295(13) 0.0280(12) 0.0238(13) -0.0040(10) -0.0093(10) -0.0090(10)
C12 0.0298(13) 0.0290(13) 0.0244(13) -0.0044(10) -0.0035(10) -0.0110(10)
C13 0.0233(12) 0.0207(11) 0.0269(13) -0.0048(9) -0.0047(9) -0.0056(9)
C14 0.0241(12) 0.0304(12) 0.0257(13) -0.0061(10) -0.0079(10) -0.0092(10)
C15 0.0223(11) 0.0308(13) 0.0243(13) -0.0049(10) -0.0041(9) -0.0109(10)
C16 0.0245(12) 0.0240(12) 0.0295(14) -0.0038(9) -0.0031(10) -0.0102(10)
N21 0.048(3) 0.067(5) 0.037(3) -0.017(3) -0.002(3) -0.020(3)
C21 0.068(10) 0.035(7) 0.035(8) -0.011(8) 0.011(7) -0.014(6)
C22 0.065(5) 0.049(4) 0.024(3) 0.006(4) -0.009(3) -0.015(3)
C23 0.046(4) 0.073(5) 0.035(4) -0.012(3) 0.005(3) -0.039(4)
C24 0.071(5) 0.046(4) 0.031(3) -0.032(4) 0.016(3) -0.016(3)
C25 0.054(8) 0.032(6) 0.025(4) 0.000(6) -0.003(6) -0.001(5)
C26 0.036(6) 0.026(6) 0.014(4) -0.003(4) -0.003(4) -0.003(4)
C26' 0.061(13) 0.030(9) 0.008(6) -0.009(8) -0.006(7) 0.007(6)

loop_
_atom_type_symbol
_atom_type_description
_atom_type_scat_dispersion_real
_atom_type_scat_dispersion_imag
_atom_type_scat_source
C C 0.0181 0.0091 'International Tables Vol C Tables 4.2.6.8 and 6.1.1.4'
H H 0.0000 0.0000 'International Tables Vol C Tables 4.2.6.8 and 6.1.1.4'
Br Br -0.6763 1.2805 'International Tables Vol C Tables 4.2.6.8 and 6.1.1.4'
Cu Cu -1.9646 0.5888 'International Tables Vol C Tables 4.2.6.8 and 6.1.1.4'
N N 0.0311 0.0180 'International Tables Vol C Tables 4.2.6.8 and 6.1.1.4'

loop_
_geom_angle_atom_site_label_1
_geom_angle_atom_site_label_2
_geom_angle_atom_site_label_3
_geom_angle_site_symmetry_1
_geom_angle_site_symmetry_3
_geom_angle
_geom_angle_publ_flag
Br1 Cu1 Br1 . 2_576 96.351(16) y
N1 Cu1 Br1 . 2_576 99.06(7) y
N1 Cu1 Br1 . . 108.16(6) y
N11 Cu1 Br1 . 2_576 109.28(6) y
N11 Cu1 Br1 . . 107.21(6) y
N11 Cu1 N1 . . 131.18(9) y
Cu1 Br1 Cu1 . 2_576 83.649(16) y
C1 N1 Cu1 . . 123.56(19) ?
C1 N1 C5 . . 116.2(2) ?
C5 N1 Cu1 . . 119.41(17) ?
N1 C1 H1 . . 118.1 ?
N1 C1 C2 . . 123.7(3) ?
C2 C1 H1 . . 118.1 ?
C1 C2 H2 . . 120.0 ?
C3 C2 C1 . . 120.0(3) ?
C3 C2 H2 . . 120.0 ?
C2 C3 C4 . . 116.5(2) ?
C2 C3 C6 . . 119.2(3) ?
C4 C3 C6 . . 124.3(2) ?
C3 C4 H4 . . 120.2 ?
C5 C4 C3 . . 119.7(2) ?
C5 C4 H4 . . 120.2 ?
N1 C5 C4 . . 123.8(2) ?
N1 C5 H5 . . 118.1 ?
C4 C5 H5 . . 118.1 ?
C3 C6 H6 . . 117.2 ?
C6 C6 C3 2_475 . 125.7(3) ?
C6 C6 H6 2_475 . 117.2 ?
C11 N11 Cu1 . . 123.12(17) ?
C11 N11 C15 . . 116.7(2) ?
C15 N11 Cu1 . . 120.17(17) ?
N11 C11 H11 . . 118.2 ?
N11 C11 C12 . . 123.5(2) ?
C12 C11 H11 . . 118.2 ?
C11 C12 H12 . . 120.0 ?
C11 C12 C13 . . 120.0(2) ?
C13 C12 H12 . . 120.0 ?
C12 C13 C14 . . 116.7(2) ?
C12 C13 C16 . . 119.7(2) ?
C14 C13 C16 . . 123.6(2) ?
C13 C14 H14 . . 120.1 ?
C15 C14 C13 . . 119.8(2) ?
C15 C14 H14 . . 120.1 ?
N11 C15 C14 . . 123.3(2) ?
N11 C15 H15 . . 118.3 ?
C14 C15 H15 . . 118.3 ?
C13 C16 H16 . . 117.6 ?
C16 C16 C13 2_766 . 124.8(3) ?
C16 C16 H16 2_766 . 117.6 ?
C21 N21 N21 . 2_665 50.5(8) ?
C21 N21 N21 2_665 2_665 47.2(6) ?
C21 N21 C21 . 2_665 97.7(9) ?
C21 N21 C24 2_665 2_665 143.8(8) ?
C21 N21 C24 . 2_665 46.2(8) ?
C21 N21 C25 . . 114.7(10) ?
C21 N21 C25 2_665 2_665 92.3(8) ?
C21 N21 C25 . 2_665 5.9(13) ?
C22 N21 N21 2_665 2_665 115.6(9) ?
C22 N21 C21 2_665 . 166.0(9) ?
C22 N21 C21 2_665 2_665 68.3(8) ?
C22 N21 C23 2_665 2_665 82.7(8) ?
C22 N21 C24 2_665 2_665 147.8(9) ?
C22 N21 C25 2_665 2_665 160.5(10) ?
C22 N21 C25 2_665 . 51.4(8) ?
C23 N21 N21 2_665 2_665 161.7(9) ?
C23 N21 C21 2_665 . 111.2(9) ?
C23 N21 C21 2_665 2_665 151.1(10) ?
C23 N21 C24 2_665 2_665 65.1(6) ?
C23 N21 C25 2_665 2_665 116.6(9) ?
C23 N21 C25 2_665 . 134.0(10) ?
C24 N21 N21 2_665 2_665 96.6(6) ?
C24 N21 C25 2_665 2_665 51.5(6) ?
C25 N21 N21 . 2_665 64.3(7) ?
C25 N21 N21 2_665 2_665 45.1(6) ?
C25 N21 C21 . 2_665 17.3(9) ?
C25 N21 C24 . 2_665 160.9(9) ?
C25 N21 C25 . 2_665 109.4(8) ?
N21 C21 H21 . . 117.3 ?
N21 C21 C22 . . 125.5(12) ?
C22 C21 H21 . . 117.3 ?
C21 C22 H22 . . 120.5 ?
C21 C22 C23 . . 119.1(10) ?
C23 C22 H22 . . 120.5 ?
N21 C23 C21 2_665 2_665 38.3(6) ?
N21 C23 C22 2_665 . 46.7(6) ?
N21 C23 C24 2_665 . 69.7(7) ?
N21 C23 C26 2_665 . 157.5(9) ?
N21 C23 C26' 2_665 . 168.7(10) ?
C22 C23 C21 . 2_665 85.0(6) ?
C22 C23 C26 . . 110.8(8) ?
C22 C23 C26' . . 144.6(9) ?
C24 C23 C21 . 2_665 31.5(6) ?
C24 C23 C22 . . 116.4(7) ?
C24 C23 C26 . . 132.8(8) ?
C24 C23 C26' . . 99.0(9) ?
C26 C23 C21 . 2_665 164.2(8) ?
C23 C24 H21 . 2_665 164.4(16) ?
C23 C24 H24 . . 120.1 ?
C23 C24 C25 . . 119.7(8) ?
H24 C24 H21 . 2_665 74.4 ?
C25 C24 H21 . 2_665 46.1(18) ?
C25 C24 H24 . . 120.1 ?
N21 C25 H21 . 2_665 158(2) ?
N21 C25 C24 . . 124.6(12) ?
N21 C25 H25 . . 117.7 ?
C24 C25 H21 . 2_665 34.3(10) ?
C24 C25 H25 . . 117.7 ?
H25 C25 H21 . 2_665 83.9 ?
C23 C26 H26 . . 118.0 ?
C26 C26 C23 2_765 . 124.0(14) ?
C26 C26 H26 2_765 . 118.0 ?
C23 C26' H26' . . 121.9 ?
C26' C26' C23 2_765 . 116(2) ?
C26' C26' H26' 2_765 . 121.9 ?

loop_
_geom_bond_atom_site_label_1
_geom_bond_atom_site_label_2
_geom_bond_site_symmetry_2
_geom_bond_distance
_geom_bond_publ_flag
Cu1 Br1 . 2.5441(5) y
Cu1 Br1 2_576 2.6424(5) y
Cu1 N1 . 1.988(2) y
Cu1 N11 . 1.979(2) y
N1 C1 . 1.330(4) ?
N1 C5 . 1.336(3) ?
C1 H1 . 0.9500 ?
C1 C2 . 1.382(4) ?
C2 H2 . 0.9500 ?
C2 C3 . 1.381(4) ?
C3 C4 . 1.385(4) ?
C3 C6 . 1.468(4) ?
C4 H4 . 0.9500 ?
C4 C5 . 1.382(3) ?
C5 H5 . 0.9500 ?
C6 C6 2_475 1.305(5) ?
C6 H6 . 0.9500 ?
N11 C11 . 1.341(3) ?
N11 C15 . 1.349(3) ?
C11 H11 . 0.9500 ?
C11 C12 . 1.379(4) ?
C12 H12 . 0.9500 ?
C12 C13 . 1.393(4) ?
C13 C14 . 1.397(3) ?
C13 C16 . 1.469(3) ?
C14 H14 . 0.9500 ?
C14 C15 . 1.381(3) ?
C15 H15 . 0.9500 ?
C16 C16 2_766 1.331(5) ?
C16 H16 . 0.9500 ?
N21 N21 2_665 1.781(13) ?
N21 C21 . 1.319(13) ?
N21 C21 2_665 1.386(18) ?
N21 C22 2_665 1.019(9) ?
N21 C23 2_665 1.081(9) ?
N21 C24 2_665 1.428(10) ?
N21 C25 2_665 1.701(16) ?
N21 C25 . 1.337(15) ?
C21 H21 . 0.9500 ?
C21 C22 . 1.385(13) ?
C22 H22 . 0.9500 ?
C22 C23 . 1.389(11) ?
C23 C24 . 1.381(10) ?
C23 C26 . 1.484(12) ?
C23 C26' . 1.55(2) ?
C24 H24 . 0.9500 ?
C24 C25 . 1.382(14) ?
C25 H25 . 0.9500 ?
C26 C26 2_765 1.30(2) ?
C26 H26 . 0.9500 ?
C26' C26' 2_765 1.29(3) ?
C26' H26' . 0.9500 ?

loop_
_geom_hbond_atom_site_label_D
_geom_hbond_atom_site_label_H
_geom_hbond_atom_site_label_A
_geom_hbond_site_symmetry_A
_geom_hbond_distance_DH
_geom_hbond_distance_HA
_geom_hbond_distance_DA
_geom_hbond_angle_DHA
C4 H4 Br1 2_476 0.95 2.97 3.919(3) 174.7
C5 H5 Br1 . 0.95 3.12 3.759(2) 126.1
C24 H24 Br1 1_654 0.95 2.93 3.816(7) 155.7
C26 H26 Br1 2_666 0.95 2.96 3.861(12) 159.3
C26' H26' Br1 1_654 0.95 2.87 3.751(17) 153.9
